data_2211012
loop_
_publ_author_name
'Andreas Decken'
'Richard J. Burford'
'Daniel G. Beach'
'Stephen A. Westcott'

_publ_section_title
;
 7-Hydroxy-1-methoxy-6-methyl-1,3-dihydrofuro[3,4-<i>c</i>]pyridinium
 chloride monohydrate
;
_journal_coeditor_code GK2029
_journal_issue 11
_journal_name_full 'Acta Crystallographica Section E'
_journal_page_first o5263
_journal_page_last o5264
_journal_paper_doi 10.1107/S160053680604387X
_journal_volume 62
_journal_year 2006
_chemical_formula_iupac 'C9 H12 N O3 + , H2 O, Cl -'
_chemical_formula_moiety 'C9 H12 N O3 + , H2 O, Cl -'
_chemical_formula_sum 'C9 H14 Cl N O4'
_chemical_formula_weight 235.66
_chemical_name_systematic
;
1,3-Dihydro-1-methoxy-6-methylfuro[3,4-c]pyridinium-7-ol chloride monohydrate
;
_space_group_IT_number 14
_symmetry_cell_setting monoclinic
_symmetry_space_group_name_Hall '-P 2yn'
_symmetry_space_group_name_H-M 'P 1 21/n 1'
_atom_sites_solution_hydrogens difmap
_atom_sites_solution_primary direct
_atom_sites_solution_secondary difmap
_audit_creation_method SHELXL97
_cell_angle_alpha 90.00
_cell_angle_beta 94.959(2)
_cell_angle_gamma 90.00
_cell_formula_units_Z 4
_cell_length_a 4.1838(5)
_cell_length_b 17.608(2)
_cell_length_c 15.181(2)
_cell_measurement_reflns_used 5283
_cell_measurement_temperature 173.0(10)
_cell_measurement_theta_max 28.26
_cell_measurement_theta_min 2.31
_cell_volume 1114.2(2)
_computing_cell_refinement SMART
_computing_data_collection 'SMART (Bruker, 1999)'
_computing_data_reduction 'SAINT (Bruker 2006)'
_computing_molecular_graphics 'SHELXTL (Sheldrick, 2000)'
_computing_publication_material SHELXTL
_computing_structure_refinement 'SHELXL97 (Sheldrick, 1997a)'
_computing_structure_solution 'SHELXS97 (Sheldrick, 1997a)'
_diffrn_ambient_temperature 173.0(10)
_diffrn_measured_fraction_theta_full 1.000
_diffrn_measured_fraction_theta_max 0.974
_diffrn_measurement_device_type 'Bruker SMART1000/P4'
_diffrn_measurement_method '\f and \w'
_diffrn_radiation_monochromator graphite
_diffrn_radiation_type MoK\a
_diffrn_radiation_wavelength 0.71073
_diffrn_reflns_av_R_equivalents 0.0234
_diffrn_reflns_av_sigmaI/netI 0.0200
_diffrn_reflns_limit_h_max 5
_diffrn_reflns_limit_h_min -5
_diffrn_reflns_limit_k_max 22
_diffrn_reflns_limit_k_min -21
_diffrn_reflns_limit_l_max 19
_diffrn_reflns_limit_l_min -17
_diffrn_reflns_number 7627
_diffrn_reflns_theta_full 25.00
_diffrn_reflns_theta_max 27.50
_diffrn_reflns_theta_min 1.77
_diffrn_standards_decay_% 0
_diffrn_standards_interval_count 0
_diffrn_standards_interval_time 0
_diffrn_standards_number 0
_exptl_absorpt_coefficient_mu 0.337
_exptl_absorpt_correction_T_max 0.874
_exptl_absorpt_correction_T_min 0.777
_exptl_absorpt_correction_type multi-scan
_exptl_absorpt_process_details 'SADABS (Sheldrick, 1997b)'
_exptl_crystal_colour Colourless
_exptl_crystal_density_diffrn 1.405
_exptl_crystal_density_method 'not measured'
_exptl_crystal_description Irregular
_exptl_crystal_F_000 496
_exptl_crystal_size_max 0.50
_exptl_crystal_size_mid 0.45
_exptl_crystal_size_min 0.40
_refine_diff_density_max 0.390
_refine_diff_density_min -0.147
_refine_ls_extinction_method none
_refine_ls_goodness_of_fit_ref 1.047
_refine_ls_hydrogen_treatment refall
_refine_ls_matrix_type full
_refine_ls_number_parameters 192
_refine_ls_number_reflns 2507
_refine_ls_number_restraints 0
_refine_ls_restrained_S_all 1.047
_refine_ls_R_factor_all 0.0352
_refine_ls_R_factor_gt 0.0314
_refine_ls_shift/su_max 0.001
_refine_ls_shift/su_mean 0.000
_refine_ls_structure_factor_coef Fsqd
_refine_ls_weighting_details 'calc w = 1/[\s^2^(Fo^2^)+(0.0523P)^2^+0.2706P] where P=(Fo^2^+2Fc^2^)/3'
_refine_ls_weighting_scheme calc
_refine_ls_wR_factor_gt 0.0863
_refine_ls_wR_factor_ref 0.0890
_reflns_number_gt 2246
_reflns_number_total 2507
_reflns_threshold_expression I>2\s(I)
_cod_data_source_file gk2029.cif
_cod_data_source_block I
_cod_original_sg_symbol_H-M 'P 21/n'
_cod_database_code 2211012
_cod_database_fobs_code 2211012

loop_
_symmetry_equiv_pos_as_xyz
'x, y, z'
'-x+1/2, y+1/2, -z+1/2'
'-x, -y, -z'
'x-1/2, -y-1/2, z-1/2'

loop_
_atom_site_type_symbol
_atom_site_label
_atom_site_fract_x
_atom_site_fract_y
_atom_site_fract_z
_atom_site_U_iso_or_equiv
_atom_site_adp_type
_atom_site_calc_flag
_atom_site_occupancy
C C1 0.3798(3) 0.81018(7) 0.52322(8) 0.0261(2) Uani d 1
C C2 0.2717(3) 0.77179(7) 0.59499(7) 0.0235(2) Uani d 1
C C3 0.3188(3) 0.80086(7) 0.68001(8) 0.0254(2) Uani d 1
C C4 0.4860(3) 0.86997(7) 0.69095(8) 0.0271(3) Uani d 1
N N5 0.5883(3) 0.90377(6) 0.61909(7) 0.0278(2) Uani d 1
C C6 0.5418(3) 0.87739(7) 0.53574(8) 0.0288(3) Uani d 1
C C7 0.2880(4) 0.76541(8) 0.44106(8) 0.0332(3) Uani d 1
O O8 0.0779(2) 0.70700(6) 0.46971(6) 0.0358(2) Uani d 1
C C9 0.1273(3) 0.69745(7) 0.56252(8) 0.0264(2) Uani d 1
O O10 0.2182(3) 0.76942(6) 0.75289(6) 0.0364(2) Uani d 1
C C11 0.5555(4) 0.90702(9) 0.77866(10) 0.0395(3) Uani d 1
C C13 0.2439(4) 0.56686(8) 0.56719(13) 0.0444(4) Uani d 1
O O12 0.3588(2) 0.64170(5) 0.58689(6) 0.0308(2) Uani d 1
Cl Cl1 1.01855(7) 1.044772(17) 0.64238(2) 0.03245(12) Uani d 1
O O14 1.5376(3) 1.13525(6) 0.75461(7) 0.0375(2) Uani d 1
H H5 0.697(4) 0.9466(9) 0.6255(11) 0.035(4) Uiso d 1
H H6 0.623(4) 0.9054(9) 0.4920(10) 0.032(4) Uiso d 1
H H7A 0.166(4) 0.7952(10) 0.3948(11) 0.039(4) Uiso d 1
H H7B 0.487(4) 0.7435(9) 0.4206(11) 0.041(4) Uiso d 1
H H9 -0.078(3) 0.6853(8) 0.5853(9) 0.024(3) Uiso d 1
H H10 0.122(5) 0.7254(12) 0.7427(13) 0.053(5) Uiso d 1
H H11A 0.649(6) 0.9530(14) 0.7766(15) 0.072(7) Uiso d 1
H H11B 0.684(7) 0.8782(17) 0.8149(19) 0.104(9) Uiso d 1
H H11C 0.372(7) 0.9163(16) 0.8073(18) 0.099(9) Uiso d 1
H H13A 0.214(5) 0.5580(12) 0.5025(15) 0.065(6) Uiso d 1
H H13B 0.398(5) 0.5303(12) 0.5966(13) 0.058(6) Uiso d 1
H H13C 0.054(5) 0.5584(10) 0.5950(13) 0.050(5) Uiso d 1
H H14A 1.689(6) 1.1207(13) 0.7344(15) 0.065(6) Uiso d 1
H H14B 1.392(6) 1.1100(13) 0.7268(14) 0.064(6) Uiso d 1

loop_
_atom_site_aniso_label
_atom_site_aniso_U_11
_atom_site_aniso_U_22
_atom_site_aniso_U_33
_atom_site_aniso_U_12
_atom_site_aniso_U_13
_atom_site_aniso_U_23
C1 0.0280(5) 0.0262(6) 0.0243(6) 0.0031(5) 0.0035(4) 0.0023(4)
C2 0.0227(5) 0.0226(5) 0.0252(6) 0.0022(4) 0.0021(4) 0.0022(4)
C3 0.0277(5) 0.0245(6) 0.0242(6) 0.0020(5) 0.0031(4) 0.0027(4)
C4 0.0309(6) 0.0239(6) 0.0263(6) 0.0029(5) 0.0016(5) -0.0002(4)
N5 0.0297(5) 0.0208(5) 0.0329(5) -0.0001(4) 0.0030(4) 0.0018(4)
C6 0.0321(6) 0.0267(6) 0.0284(6) 0.0014(5) 0.0069(5) 0.0055(5)
C7 0.0420(7) 0.0342(7) 0.0238(6) -0.0034(6) 0.0041(5) 0.0007(5)
O8 0.0427(5) 0.0382(5) 0.0257(5) -0.0099(4) -0.0014(4) -0.0013(4)
C9 0.0267(5) 0.0268(6) 0.0257(6) -0.0016(5) 0.0016(4) -0.0003(5)
O10 0.0514(6) 0.0348(5) 0.0238(4) -0.0094(4) 0.0079(4) 0.0020(4)
C11 0.0559(9) 0.0322(7) 0.0298(7) -0.0063(7) 0.0008(6) -0.0060(6)
C13 0.0501(9) 0.0245(7) 0.0599(10) -0.0042(6) 0.0112(8) -0.0045(7)
O12 0.0287(4) 0.0222(4) 0.0417(5) -0.0001(3) 0.0045(4) -0.0002(4)
Cl1 0.03036(18) 0.02765(18) 0.0402(2) -0.00338(11) 0.00772(13) -0.00397(12)
O14 0.0332(5) 0.0388(6) 0.0414(6) 0.0028(4) 0.0076(4) -0.0121(4)

loop_
_atom_type_symbol
_atom_type_description
_atom_type_scat_dispersion_real
_atom_type_scat_dispersion_imag
_atom_type_scat_source
C C 0.0033 0.0016 'International Tables Vol C Tables 4.2.6.8 and 6.1.1.4'
H H 0.0000 0.0000 'International Tables Vol C Tables 4.2.6.8 and 6.1.1.4'
N N 0.0061 0.0033 'International Tables Vol C Tables 4.2.6.8 and 6.1.1.4'
O O 0.0106 0.0060 'International Tables Vol C Tables 4.2.6.8 and 6.1.1.4'
Cl Cl 0.1484 0.1585 'International Tables Vol C Tables 4.2.6.8 and 6.1.1.4'

loop_
_geom_angle_atom_site_label_1
_geom_angle_atom_site_label_2
_geom_angle_atom_site_label_3
_geom_angle
C6 C1 C2 120.15(11)
C6 C1 C7 131.23(11)
C2 C1 C7 108.62(11)
C3 C2 C1 121.33(11)
C3 C2 C9 130.24(10)
C1 C2 C9 108.32(10)
O10 C3 C2 125.99(11)
O10 C3 C4 116.70(11)
C2 C3 C4 117.31(10)
N5 C4 C3 118.49(11)
N5 C4 C11 118.71(12)
C3 C4 C11 122.80(12)
C4 N5 C6 125.42(11)
C4 N5 H5 119.1(11)
C6 N5 H5 115.5(11)
N5 C6 C1 117.28(11)
N5 C6 H6 117.6(10)
C1 C6 H6 125.2(10)
O8 C7 C1 104.07(10)
O8 C7 H7A 107.6(10)
C1 C7 H7A 113.2(10)
O8 C7 H7B 111.6(10)
C1 C7 H7B 107.6(10)
H7A C7 H7B 112.4(13)
C9 O8 C7 110.10(9)
O12 C9 O8 112.50(10)
O12 C9 C2 105.85(9)
O8 C9 C2 104.02(10)
O12 C9 H9 111.1(8)
O8 C9 H9 108.7(8)
C2 C9 H9 114.5(8)
C3 O10 H10 113.0(12)
C4 C11 H11A 114.5(15)
C4 C11 H11B 111.3(18)
H11A C11 H11B 107(2)
C4 C11 H11C 113.0(17)
H11A C11 H11C 104(2)
H11B C11 H11C 107(2)
O12 C13 H13A 111.4(12)
O12 C13 H13B 108.2(12)
H13A C13 H13B 111.6(17)
O12 C13 H13C 109.5(11)
H13A C13 H13C 112.2(17)
H13B C13 H13C 103.7(16)
C9 O12 C13 112.24(11)
H14A O14 H14B 102(2)

loop_
_geom_bond_atom_site_label_1
_geom_bond_atom_site_label_2
_geom_bond_distance
C1 C6 1.3689(18)
C1 C2 1.3906(16)
C1 C7 1.4973(18)
C2 C3 1.3865(16)
C2 C9 1.5065(17)
C3 O10 1.3374(14)
C3 C4 1.4062(17)
C4 N5 1.3447(16)
C4 C11 1.4886(18)
N5 C6 1.3461(17)
N5 H5 0.883(17)
C6 H6 0.916(16)
C7 O8 1.4442(16)
C7 H7A 0.983(17)
C7 H7B 0.993(18)
O8 C9 1.4164(15)
C9 O12 1.4058(15)
C9 H9 0.977(15)
O10 H10 0.88(2)
C11 H11A 0.90(2)
C11 H11B 0.89(3)
C11 H11C 0.93(3)
C13 O12 1.4254(17)
C13 H13A 0.99(2)
C13 H13B 0.99(2)
C13 H13C 0.94(2)
O14 H14A 0.77(3)
O14 H14B 0.84(2)

loop_
_geom_hbond_atom_site_label_D
_geom_hbond_atom_site_label_H
_geom_hbond_atom_site_label_A
_geom_hbond_site_symmetry_A
_geom_hbond_distance_DH
_geom_hbond_distance_HA
_geom_hbond_distance_DA
_geom_hbond_angle_DHA
N5 H5 Cl1 . 0.883(17) 2.191(17) 3.0692(12) 173.4(15)
O10 H10 O14 2_646 0.88(2) 1.72(2) 2.5920(15) 168.0(19)
O14 H14A Cl1 1_655 0.77(3) 2.44(2) 3.1753(11) 159(2)
O14 H14B Cl1 . 0.84(2) 2.25(2) 3.0849(12) 175.5(19)

loop_
_geom_torsion_atom_site_label_1
_geom_torsion_atom_site_label_2
_geom_torsion_atom_site_label_3
_geom_torsion_atom_site_label_4
_geom_torsion
C1 C2 C9 O8 -16.32(13)
C2 C9 O8 C7 22.65(13)
C9 O8 C7 C1 -20.23(14)
O8 C7 C1 C2 9.20(14)
C7 C1 C2 C9 4.26(14)
